data_4117240
loop_
_publ_author_name
'Xiao-Ping Zhou'
'Mian Li'
'Jie Liu'
'Dan Li'

_publ_section_title
;
 Gyroidal Metal-Organic Frameworks
;
_journal_name_full 'Journal of the American Chemical Society'
_journal_page_first 67
_journal_page_last 70
_journal_paper_doi 10.1021/ja208469n
_journal_volume 134
_journal_year 2012
_chemical_formula_sum 'C384 H288 Mn48 N288'
_chemical_formula_weight 11574.14
_chemical_name_systematic
; 
 ? 
;
_space_group_IT_number 230
_symmetry_cell_setting cubic
_symmetry_space_group_name_Hall '-I 4bd 2c 3'
_symmetry_space_group_name_H-M 'I a -3 d'
_atom_sites_solution_hydrogens geom
_atom_sites_solution_primary direct
_atom_sites_solution_secondary difmap
_audit_creation_method SHELXL-97
_cell_angle_alpha 90.00
_cell_angle_beta 90.00
_cell_angle_gamma 90.00
_cell_formula_units_Z 2
_cell_length_a 35.7950(4)
_cell_length_b 35.7950(4)
_cell_length_c 35.7950(4)
_cell_measurement_temperature 293(2)
_cell_volume 45863.5(9)
_computing_cell_refinement
;      
CrysAlisPro, Agilent Technologies,
Version 1.171.35.11 (release 16-05-2011 CrysAlis171 .NET)
(compiled May 16 2011,17:55:39)
;
_computing_data_collection
;      
CrysAlisPro, Agilent Technologies,
Version 1.171.35.11 (release 16-05-2011 CrysAlis171 .NET)
(compiled May 16 2011,17:55:39)
;
_computing_data_reduction
;      
CrysAlisPro, Agilent Technologies,
Version 1.171.35.11 (release 16-05-2011 CrysAlis171 .NET)
(compiled May 16 2011,17:55:39)
;
_computing_molecular_graphics Olex-2
_computing_publication_material Olex-2
_computing_structure_refinement 'SHELXL-97 (Sheldrick, 1997)'
_computing_structure_solution 'SHELXS-97 (Sheldrick, 1990)'
_diffrn_ambient_temperature 293(2)
_diffrn_detector_area_resol_mean 10.4098
_diffrn_measured_fraction_theta_full 0.998
_diffrn_measured_fraction_theta_max 0.998
_diffrn_measurement_device_type 'Xcalibur, Atlas, Gemini'
_diffrn_measurement_method '\w scans'
_diffrn_radiation_monochromator graphite
_diffrn_radiation_source 'Enhance (Cu) X-ray Source'
_diffrn_radiation_type CuK\a
_diffrn_radiation_wavelength 1.54184
_diffrn_reflns_av_R_equivalents 0.0788
_diffrn_reflns_av_sigmaI/netI 0.0622
_diffrn_reflns_limit_h_max 29
_diffrn_reflns_limit_h_min -28
_diffrn_reflns_limit_k_max 41
_diffrn_reflns_limit_k_min -1
_diffrn_reflns_limit_l_max 40
_diffrn_reflns_limit_l_min -16
_diffrn_reflns_number 15968
_diffrn_reflns_theta_full 62.95
_diffrn_reflns_theta_max 62.95
_diffrn_reflns_theta_min 3.02
_exptl_absorpt_coefficient_mu 5.518
_exptl_absorpt_correction_T_max 0.3634
_exptl_absorpt_correction_T_min 0.2883
_exptl_absorpt_correction_type multi-scan
_exptl_absorpt_process_details
;
CrysAlisPro, Agilent Technologies,
Version 1.171.35.11 (release 16-05-2011 CrysAlis171 .NET)
(compiled May 16 2011,17:55:39)
empirical absorption correction using spherical harmonics,
 implemented in SCALE3 ABSPACK scaling algorithm.
;
_exptl_crystal_colour purple-red
_exptl_crystal_density_diffrn 0.838
_exptl_crystal_description block-like
_exptl_crystal_F_000 11616
_exptl_crystal_size_max 0.30
_exptl_crystal_size_mid 0.25
_exptl_crystal_size_min 0.23
_platon_squeeze_details
;
;
_refine_diff_density_max 0.192
_refine_diff_density_min -0.166
_refine_diff_density_rms 0.035
_refine_ls_extinction_method none
_refine_ls_goodness_of_fit_ref 0.820
_refine_ls_hydrogen_treatment constr
_refine_ls_matrix_type full
_refine_ls_number_parameters 149
_refine_ls_number_reflns 3099
_refine_ls_number_restraints 15
_refine_ls_restrained_S_all 0.819
_refine_ls_R_factor_all 0.1183
_refine_ls_R_factor_gt 0.0513
_refine_ls_shift/su_max 0.001
_refine_ls_shift/su_mean 0.000
_refine_ls_structure_factor_coef Fsqd
_refine_ls_weighting_details 'calc w=1/[\s^2^(Fo^2^)+(0.0654P)^2^+0.0000P] where P=(Fo^2^+2Fc^2^)/3'
_refine_ls_weighting_scheme calc
_refine_ls_wR_factor_gt 0.1117
_refine_ls_wR_factor_ref 0.1302
_reflns_number_gt 1382
_reflns_number_total 3099
_reflns_threshold_expression >2sigma(I)
_cod_data_source_file ja208469n_si_002_2.cif
_cod_data_source_block Mn
_cod_original_cell_volume 45863.4(9)
_cod_database_code 4117240

loop_
_symmetry_equiv_pos_as_xyz
'x, y, z'
'-y+1/4, x+3/4, z+1/4'
'-x, -y+1/2, z'
'y+1/4, -x+1/4, z+3/4'
'x+1/4, -z+1/4, y+3/4'
'x, -y, -z+1/2'
'x+3/4, z+1/4, -y+1/4'
'z+3/4, y+1/4, -x+1/4'
'-x+1/2, y, -z'
'-z+1/4, y+3/4, x+1/4'
'z, x, y'
'y, z, x'
'-y, -z+1/2, x'
'z, -x, -y+1/2'
'-y+1/2, z, -x'
'-z, -x+1/2, y'
'-z+1/2, x, -y'
'y, -z, -x+1/2'
'y+3/4, x+1/4, -z+1/4'
'-y+1/4, -x+1/4, -z+1/4'
'-x+1/4, z+3/4, y+1/4'
'-x+1/4, -z+1/4, -y+1/4'
'z+1/4, -y+1/4, x+3/4'
'-z+1/4, -y+1/4, -x+1/4'
'x+1/2, y+1/2, z+1/2'
'-y+3/4, x+5/4, z+3/4'
'-x+1/2, -y+1, z+1/2'
'y+3/4, -x+3/4, z+5/4'
'x+3/4, -z+3/4, y+5/4'
'x+1/2, -y+1/2, -z+1'
'x+5/4, z+3/4, -y+3/4'
'z+5/4, y+3/4, -x+3/4'
'-x+1, y+1/2, -z+1/2'
'-z+3/4, y+5/4, x+3/4'
'z+1/2, x+1/2, y+1/2'
'y+1/2, z+1/2, x+1/2'
'-y+1/2, -z+1, x+1/2'
'z+1/2, -x+1/2, -y+1'
'-y+1, z+1/2, -x+1/2'
'-z+1/2, -x+1, y+1/2'
'-z+1, x+1/2, -y+1/2'
'y+1/2, -z+1/2, -x+1'
'y+5/4, x+3/4, -z+3/4'
'-y+3/4, -x+3/4, -z+3/4'
'-x+3/4, z+5/4, y+3/4'
'-x+3/4, -z+3/4, -y+3/4'
'z+3/4, -y+3/4, x+5/4'
'-z+3/4, -y+3/4, -x+3/4'
'-x, -y, -z'
'y-1/4, -x-3/4, -z-1/4'
'x, y-1/2, -z'
'-y-1/4, x-1/4, -z-3/4'
'-x-1/4, z-1/4, -y-3/4'
'-x, y, z-1/2'
'-x-3/4, -z-1/4, y-1/4'
'-z-3/4, -y-1/4, x-1/4'
'x-1/2, -y, z'
'z-1/4, -y-3/4, -x-1/4'
'-z, -x, -y'
'-y, -z, -x'
'y, z-1/2, -x'
'-z, x, y-1/2'
'y-1/2, -z, x'
'z, x-1/2, -y'
'z-1/2, -x, y'
'-y, z, x-1/2'
'-y-3/4, -x-1/4, z-1/4'
'y-1/4, x-1/4, z-1/4'
'x-1/4, -z-3/4, -y-1/4'
'x-1/4, z-1/4, y-1/4'
'-z-1/4, y-1/4, -x-3/4'
'z-1/4, y-1/4, x-1/4'
'-x+1/2, -y+1/2, -z+1/2'
'y+1/4, -x-1/4, -z+1/4'
'x+1/2, y, -z+1/2'
'-y+1/4, x+1/4, -z-1/4'
'-x+1/4, z+1/4, -y-1/4'
'-x+1/2, y+1/2, z'
'-x-1/4, -z+1/4, y+1/4'
'-z-1/4, -y+1/4, x+1/4'
'x, -y+1/2, z+1/2'
'z+1/4, -y-1/4, -x+1/4'
'-z+1/2, -x+1/2, -y+1/2'
'-y+1/2, -z+1/2, -x+1/2'
'y+1/2, z, -x+1/2'
'-z+1/2, x+1/2, y'
'y, -z+1/2, x+1/2'
'z+1/2, x, -y+1/2'
'z, -x+1/2, y+1/2'
'-y+1/2, z+1/2, x'
'-y-1/4, -x+1/4, z+1/4'
'y+1/4, x+1/4, z+1/4'
'x+1/4, -z-1/4, -y+1/4'
'x+1/4, z+1/4, y+1/4'
'-z+1/4, y+1/4, -x-1/4'
'z+1/4, y+1/4, x+1/4'

loop_
_atom_site_label
_atom_site_type_symbol
_atom_site_fract_x
_atom_site_fract_y
_atom_site_fract_z
_atom_site_U_iso_or_equiv
_atom_site_adp_type
_atom_site_occupancy
_atom_site_symmetry_multiplicity
_atom_site_calc_flag
_atom_site_refinement_flags
_atom_site_disorder_assembly
_atom_site_disorder_group
C1 C 0.42397(15) 0.87565(13) 0.97236(14) 0.0974(14) Uani 1 1 d . A .
H1 H 0.4068 0.8652 0.9559 0.117 Uiso 1 1 calc R . .
C2 C 0.44566(14) 0.90586(14) 1.01844(13) 0.1053(16) Uani 1 1 d . A .
H2 H 0.4479 0.9200 1.0401 0.126 Uiso 1 1 calc R . .
C3 C 0.47526(15) 0.89256(16) 0.99718(16) 0.1071(16) Uani 1 1 d D . .
C6 C 0.57394(16) 0.83787(17) 0.91416(17) 0.1255(19) Uani 1 1 d D . .
C7 C 0.60040(14) 0.81792(17) 0.89472(18) 0.142(2) Uani 1 1 d . A .
H7 H 0.6258 0.8174 0.9002 0.170 Uiso 1 1 calc R . .
C8 C 0.54776(13) 0.80764(11) 0.86983(13) 0.0848(13) Uani 1 1 d . . .
H8 H 0.5296 0.7987 0.8536 0.102 Uiso 1 1 calc R A .
Mn1 Mn 0.491855(17) 0.858917(19) 0.91968(2) 0.0840(3) Uani 1 1 d . . .
N1 N 0.46057(11) 0.87252(10) 0.96748(11) 0.0927(11) Uani 1 1 d . A .
N2 N 0.41340(10) 0.89507(10) 1.00285(11) 0.0945(11) Uani 1 1 d . . .
C4 C 0.5150(4) 0.8878(9) 0.9962(9) 0.137(3) Uani 0.306(6) 1 d PDU A 1
H4 H 0.5288 0.8935 1.0175 0.164 Uiso 0.306(6) 1 calc PR A 1
C5 C 0.5894(6) 0.8645(16) 0.9398(14) 0.175(6) Uani 0.306(6) 1 d PDU A 1
H5 H 0.6148 0.8696 0.9376 0.210 Uiso 0.306(6) 1 calc PR A 1
N4 N 0.5323(5) 0.8760(13) 0.9670(9) 0.161(3) Uani 0.306(6) 1 d PDU A 1
N3 N 0.5705(4) 0.8831(4) 0.9669(4) 0.113(2) Uani 0.306(6) 1 d PDU A 1
C4A C 0.5131(2) 0.9018(3) 1.0068(4) 0.137(3) Uani 0.694(6) 1 d PDU A 2
H4A H 0.5148 0.9180 1.0270 0.164 Uiso 0.694(6) 1 calc PR A 2
C5A C 0.5746(3) 0.8599(6) 0.9475(5) 0.175(6) Uani 0.694(6) 1 d PDU A 2
H5A H 0.5967 0.8653 0.9600 0.210 Uiso 0.694(6) 1 calc PR A 2
N3A N 0.5453(2) 0.8926(2) 0.9935(2) 0.161(3) Uani 0.694(6) 1 d PDU A 2
N4A N 0.5406(2) 0.8728(3) 0.9602(3) 0.113(2) Uani 0.694(6) 1 d PDU A 2
N5 N 0.53958(10) 0.83001(10) 0.89845(11) 0.0955(11) Uani 1 1 d . A .
N6 N 0.58366(11) 0.79904(10) 0.86612(12) 0.1018(12) Uani 1 1 d . A .

loop_
_atom_site_aniso_label
_atom_site_aniso_U_11
_atom_site_aniso_U_22
_atom_site_aniso_U_33
_atom_site_aniso_U_23
_atom_site_aniso_U_13
_atom_site_aniso_U_12
C1 0.103(4) 0.095(3) 0.095(4) -0.012(3) 0.011(3) -0.029(3)
C2 0.085(4) 0.138(4) 0.092(3) -0.026(3) -0.002(3) -0.004(3)
C3 0.081(4) 0.128(4) 0.112(4) -0.009(4) 0.001(3) -0.003(3)
C6 0.099(4) 0.151(5) 0.127(5) -0.053(4) -0.004(4) 0.022(4)
C7 0.080(4) 0.173(6) 0.173(6) -0.071(5) -0.008(4) 0.017(4)
C8 0.093(4) 0.060(3) 0.102(3) -0.018(3) 0.005(3) -0.002(2)
Mn1 0.0653(4) 0.0876(5) 0.0992(5) -0.0218(4) 0.0037(4) -0.0091(4)
N1 0.073(3) 0.098(3) 0.107(3) -0.015(2) 0.017(2) -0.015(2)
N2 0.080(3) 0.116(3) 0.088(3) -0.023(2) 0.010(2) -0.008(2)
C4 0.101(5) 0.122(10) 0.186(9) -0.068(6) 0.009(5) 0.020(5)
C5 0.106(7) 0.227(10) 0.192(12) -0.126(11) -0.023(9) 0.034(11)
N4 0.097(4) 0.229(8) 0.157(6) -0.110(6) -0.010(4) -0.006(5)
N3 0.092(4) 0.124(5) 0.121(5) -0.045(4) -0.010(4) -0.019(5)
C4A 0.101(5) 0.122(10) 0.186(9) -0.068(6) 0.009(5) 0.020(5)
C5A 0.106(7) 0.227(10) 0.192(12) -0.126(11) -0.023(9) 0.034(11)
N3A 0.097(4) 0.229(8) 0.157(6) -0.110(6) -0.010(4) -0.006(5)
N4A 0.092(4) 0.124(5) 0.121(5) -0.045(4) -0.010(4) -0.019(5)
N5 0.081(3) 0.093(3) 0.112(3) -0.017(2) 0.002(2) 0.004(2)
N6 0.078(3) 0.101(3) 0.126(3) -0.024(3) 0.012(3) 0.021(2)

loop_
_atom_type_symbol
_atom_type_description
_atom_type_scat_dispersion_real
_atom_type_scat_dispersion_imag
_atom_type_scat_source
C C 0.0181 0.0091 'International Tables Vol C Tables 4.2.6.8 and 6.1.1.4'
H H 0.0000 0.0000 'International Tables Vol C Tables 4.2.6.8 and 6.1.1.4'
N N 0.0311 0.0180 'International Tables Vol C Tables 4.2.6.8 and 6.1.1.4'
Mn Mn -0.5299 2.8052 'International Tables Vol C Tables 4.2.6.8 and 6.1.1.4'

loop_
_geom_angle_atom_site_label_1
_geom_angle_atom_site_label_2
_geom_angle_atom_site_label_3
_geom_angle
_geom_angle_site_symmetry_1
_geom_angle_site_symmetry_3
N1 C1 N2 115.3(4) . .
N1 C1 H1 122.3 . .
N2 C1 H1 122.3 . .
N2 C2 C3 109.3(4) . .
N2 C2 H2 125.3 . .
C3 C2 H2 125.3 . .
N1 C3 C2 108.0(4) . .
N1 C3 C4 107.2(11) . .
C2 C3 C4 144.2(12) . .
N1 C3 C4A 131.3(6) . .
C2 C3 C4A 120.6(6) . .
C4 C3 C4A 25.4(10) . .
C7 C6 N5 107.6(5) . .
C7 C6 C5 113.8(10) . .
N5 C6 C5 137.6(13) . .
C7 C6 C5A 134.2(7) . .
N5 C6 C5A 117.7(6) . .
C5 C6 C5A 25.0(19) . .
N6 C7 C6 109.5(5) . .
N6 C7 H7 125.2 . .
C6 C7 H7 125.2 . .
N6 C8 N5 115.4(4) . .
N6 C8 H8 122.3 . .
N5 C8 H8 122.3 . .
N1 Mn1 N5 145.84(16) . .
N1 Mn1 N6 102.72(16) . 76_657
N5 Mn1 N6 97.41(15) . 76_657
N1 Mn1 N2 99.82(15) . 86_655
N5 Mn1 N2 102.90(15) . 86_655
N6 Mn1 N2 101.41(16) 76_657 86_655
N1 Mn1 N4 71.1(5) . .
N5 Mn1 N4 83.6(7) . .
N6 Mn1 N4 167.7(12) 76_657 .
N2 Mn1 N4 90.3(12) 86_655 .
N1 Mn1 N4A 80.9(2) . .
N5 Mn1 N4A 74.1(2) . .
N6 Mn1 N4A 167.4(3) 76_657 .
N2 Mn1 N4A 89.7(4) 86_655 .
N4 Mn1 N4A 9.9(6) . .
C1 N1 C3 103.3(4) . .
C1 N1 Mn1 130.8(4) . .
C3 N1 Mn1 122.8(3) . .
C2 N2 C1 104.1(4) . .
C2 N2 Mn1 128.9(3) . 85_456
C1 N2 Mn1 122.5(3) . 85_456
N4 C4 C3 122(2) . .
N4 C4 H4 118.8 . .
C3 C4 H4 118.8 . .
N3 C5 C6 126.3(18) . .
N3 C5 H5 116.8 . .
C6 C5 H5 116.8 . .
C4 N4 N3 114.5(19) . .
C4 N4 Mn1 112.4(16) . .
N3 N4 Mn1 131.5(18) . .
C5 N3 N4 113.6(16) . .
N3A C4A C3 134.1(8) . .
N3A C4A H4A 113.0 . .
C3 C4A H4A 113.0 . .
N4A C5A C6 116.5(9) . .
N4A C5A H5A 121.8 . .
C6 C5A H5A 121.8 . .
C4A N3A N4A 109.7(7) . .
C5A N4A N3A 110.1(8) . .
C5A N4A Mn1 112.6(7) . .
N3A N4A Mn1 137.2(6) . .
C8 N5 C6 103.9(4) . .
C8 N5 Mn1 137.7(3) . .
C6 N5 Mn1 117.9(3) . .
C8 N6 C7 103.6(4) . .
C8 N6 Mn1 128.7(4) . 50_577
C7 N6 Mn1 126.9(4) . 50_577

loop_
_geom_bond_atom_site_label_1
_geom_bond_atom_site_label_2
_geom_bond_distance
_geom_bond_site_symmetry_2
C1 N1 1.326(5) .
C1 N2 1.348(5) .
C1 H1 0.9300 .
C2 N2 1.339(5) .
C2 C3 1.389(6) .
C2 H2 0.9300 .
C3 N1 1.386(6) .
C3 C4 1.433(16) .
C3 C4A 1.438(9) .
C6 C7 1.375(6) .
C6 N5 1.381(6) .
C6 C5 1.434(17) .
C6 C5A 1.433(9) .
C7 N6 1.365(6) .
C7 H7 0.9300 .
C8 N6 1.328(5) .
C8 N5 1.333(5) .
C8 H8 0.9300 .
Mn1 N1 2.102(4) .
Mn1 N5 2.137(4) .
Mn1 N6 2.145(4) 76_657
Mn1 N2 2.148(4) 86_655
Mn1 N4 2.31(2) .
Mn1 N4A 2.323(9) .
N2 Mn1 2.148(4) 85_456
C4 N4 1.288(18) .
C4 H4 0.9300 .
C5 N3 1.355(16) .
C5 H5 0.9300 .
N4 N3 1.393(16) .
C4A N3A 1.289(9) .
C4A H4A 0.9300 .
C5A N4A 1.379(11) .
C5A H5A 0.9300 .
N3A N4A 1.395(9) .
N6 Mn1 2.145(4) 50_577

loop_
_geom_torsion_atom_site_label_1
_geom_torsion_atom_site_label_2
_geom_torsion_atom_site_label_3
_geom_torsion_atom_site_label_4
_geom_torsion
_geom_torsion_site_symmetry_1
_geom_torsion_site_symmetry_4
N2 C2 C3 N1 -0.5(6) . .
N2 C2 C3 C4 -170(3) . .
N2 C2 C3 C4A 176.9(8) . .
N5 C6 C7 N6 2.7(7) . .
C5 C6 C7 N6 -168(3) . .
C5A C6 C7 N6 174.5(16) . .
N2 C1 N1 C3 -1.5(6) . .
N2 C1 N1 Mn1 -161.4(3) . .
C2 C3 N1 C1 1.2(6) . .
C4 C3 N1 C1 174.7(16) . .
C4A C3 N1 C1 -175.8(9) . .
C2 C3 N1 Mn1 163.1(3) . .
C4 C3 N1 Mn1 -23.4(17) . .
C4A C3 N1 Mn1 -13.9(11) . .
N5 Mn1 N1 C1 -142.4(4) . .
N6 Mn1 N1 C1 -17.8(4) 76_657 .
N2 Mn1 N1 C1 86.4(4) 86_655 .
N4 Mn1 N1 C1 173.3(14) . .
N4A Mn1 N1 C1 174.5(5) . .
N5 Mn1 N1 C3 61.1(5) . .
N6 Mn1 N1 C3 -174.3(4) 76_657 .
N2 Mn1 N1 C3 -70.1(4) 86_655 .
N4 Mn1 N1 C3 16.8(13) . .
N4A Mn1 N1 C3 18.0(5) . .
C3 C2 N2 C1 -0.3(6) . .
C3 C2 N2 Mn1 -156.5(3) . 85_456
N1 C1 N2 C2 1.2(6) . .
N1 C1 N2 Mn1 159.3(3) . 85_456
N1 C3 C4 N4 17(4) . .
C2 C3 C4 N4 -173(3) . .
C4A C3 C4 N4 -146(7) . .
C7 C6 C5 N3 -168(5) . .
N5 C6 C5 N3 26(9) . .
C5A C6 C5 N3 -19(3) . .
C3 C4 N4 N3 162(3) . .
C3 C4 N4 Mn1 -5(5) . .
N1 Mn1 N4 C4 -6(3) . .
N5 Mn1 N4 C4 -162(3) . .
N6 Mn1 N4 C4 -67(6) 76_657 .
N2 Mn1 N4 C4 95(3) 86_655 .
N1 Mn1 N4 N3 -170(4) . .
N5 Mn1 N4 N3 33(4) . .
N6 Mn1 N4 N3 128(3) 76_657 .
N2 Mn1 N4 N3 -70(4) 86_655 .
N4A Mn1 N4 N3 17(5) . .
C6 C5 N3 N4 -4(8) . .
C4 N4 N3 C5 168(5) . .
Mn1 N4 N3 C5 -28(5) . .
N1 C3 C4A N3A -6(2) . .
C2 C3 C4A N3A 176.9(13) . .
C4 C3 C4A N3A 15(4) . .
C7 C6 C5A N4A -173.9(12) . .
N5 C6 C5A N4A -3(3) . .
C5 C6 C5A N4A 145(10) . .
C3 C4A N3A N4A 8(2) . .
C6 C5A N4A N3A 177.8(15) . .
C6 C5A N4A Mn1 -5(2) . .
C4A N3A N4A C5A -174.5(15) . .
C4A N3A N4A Mn1 9.5(18) . .
N1 Mn1 N4A C5A 164.2(15) . .
N5 Mn1 N4A C5A 7.7(14) . .
N6 Mn1 N4A C5A 56(2) 76_657 .
N2 Mn1 N4A C5A -95.8(14) 86_655 .
N4 Mn1 N4A C5A 171(10) . .
N1 Mn1 N4A N3A -20.0(13) . .
N5 Mn1 N4A N3A -176.5(14) . .
N6 Mn1 N4A N3A -127.7(11) 76_657 .
N2 Mn1 N4A N3A 80.0(13) 86_655 .
N4 Mn1 N4A N3A -13(8) . .
N6 C8 N5 C6 2.3(6) . .
N6 C8 N5 Mn1 173.7(3) . .
C7 C6 N5 C8 -3.0(6) . .
C5 C6 N5 C8 164(4) . .
C5A C6 N5 C8 -176.3(13) . .
C7 C6 N5 Mn1 -176.4(4) . .
C5 C6 N5 Mn1 -9(4) . .
C5A C6 N5 Mn1 10.3(14) . .
N1 Mn1 N5 C8 135.5(4) . .
N6 Mn1 N5 C8 9.6(4) 76_657 .
N2 Mn1 N5 C8 -94.0(4) 86_655 .
N4 Mn1 N5 C8 177.2(13) . .
N4A Mn1 N5 C8 -180.0(6) . .
N1 Mn1 N5 C6 -54.0(5) . .
N6 Mn1 N5 C6 -179.9(4) 76_657 .
N2 Mn1 N5 C6 76.5(4) 86_655 .
N4 Mn1 N5 C6 -12.3(12) . .
N4A Mn1 N5 C6 -9.5(5) . .
N5 C8 N6 C7 -0.7(6) . .
N5 C8 N6 Mn1 169.7(3) . 50_577
C6 C7 N6 C8 -1.3(7) . .
C6 C7 N6 Mn1 -171.9(4) . 50_577

loop_
_platon_squeeze_void_nr
_platon_squeeze_void_average_x
_platon_squeeze_void_average_y
_platon_squeeze_void_average_z
_platon_squeeze_void_volume
_platon_squeeze_void_count_electrons
1 0.000 0.000 0.000 41.0 -1.8
2 0.223 0.059 0.007 12019.5 2821.0
3 0.500 0.000 0.000 41.0 -1.3
4 0.716 -0.071 0.010 12019.6 2814.0
5 0.000 0.000 0.500 41.0 -1.1
6 0.500 0.000 0.500 41.0 -1.1
7 0.750 0.250 0.250 41.0 -2.0
8 0.250 0.250 0.250 41.0 -2.1
9 0.250 0.250 0.750 41.0 -2.0
10 0.750 0.250 0.750 41.0 -1.9
11 0.000 0.500 0.000 41.0 -1.1
12 0.500 0.500 0.000 41.0 -1.1
13 0.000 0.500 0.500 41.0 -1.3
14 0.500 0.500 0.500 41.0 -1.8
15 0.750 0.750 0.250 41.0 -2.0
16 0.250 0.750 0.250 41.0 -1.9
17 0.250 0.750 0.750 41.0 -2.0
18 0.750 0.750 0.750 41.0 -2.1
